data_4109616
loop_
_publ_author_name
'Yi-Chou Tsai'
'Po-Yang Wang'
'Shin-An Chen'
'Jin-Ming Chen'

_publ_section_title
;
 Inverted-Sandwich Dichromium(I) Complexes Supported by Two
 \b-Diketiminates: A Multielectron Reductant and Syntheses of Chromium
 Dioxo and Imido
;
_journal_name_full 'Journal of the American Chemical Society'
_journal_page_first 8066
_journal_page_last 8067
_journal_paper_doi 10.1021/ja072003i
_journal_volume 129
_journal_year 2007
_chemical_formula_moiety 'C29 H41 Cr N2 O2'
_chemical_formula_sum 'C29 H41 Cr N2 O2'
_chemical_formula_weight 501.64
_chemical_name_systematic
;
 ?
;
_space_group_IT_number 14
_symmetry_cell_setting monoclinic
_symmetry_space_group_name_Hall '-P 2yn'
_symmetry_space_group_name_H-M 'P 1 21/n 1'
_atom_sites_solution_hydrogens geom
_atom_sites_solution_primary direct
_atom_sites_solution_secondary difmap
_audit_creation_method SHELXL-97
_cell_angle_alpha 90.00
_cell_angle_beta 104.468(2)
_cell_angle_gamma 90.00
_cell_formula_units_Z 4
_cell_length_a 12.6210(6)
_cell_length_b 15.9424(7)
_cell_length_c 14.1817(8)
_cell_measurement_reflns_used 14191
_cell_measurement_temperature 200(2)
_cell_measurement_theta_max 25.35
_cell_measurement_theta_min 2.037
_cell_volume 2763.0(2)
_computing_cell_refinement 'HKL Scalepack (Otwinowski & Minor 1997)'
_computing_data_collection 'Collect (Nonius BV, 1997-2000)'
_computing_data_reduction 'HKL Denzo and Scalepack (Otwinowski & Minor 19'
_computing_molecular_graphics 'Ortep-3 for Windows (Farrugia, 1997)'
_computing_publication_material 'WinGX publication routines (Farrugia, 1999)'
_computing_structure_refinement 'SHELXL-97 (Sheldrick, 1997)'
_computing_structure_solution 'SHELXS-86 (Sheldrick, 1986)'
_diffrn_ambient_temperature 200(2)
_diffrn_detector_area_resol_mean 9
_diffrn_measured_fraction_theta_full 0.990
_diffrn_measured_fraction_theta_max 0.990
_diffrn_measurement_device_type KappaCCD
_diffrn_measurement_method 'CCD rotation images, thick slices'
_diffrn_radiation_monochromator graphite
_diffrn_radiation_source 'fine-focus sealed tube'
_diffrn_radiation_type MoK\a
_diffrn_radiation_wavelength 0.71073
_diffrn_reflns_av_R_equivalents 0.0997
_diffrn_reflns_av_sigmaI/netI 0.1041
_diffrn_reflns_limit_h_max 14
_diffrn_reflns_limit_h_min -15
_diffrn_reflns_limit_k_max 16
_diffrn_reflns_limit_k_min -19
_diffrn_reflns_limit_l_max 16
_diffrn_reflns_limit_l_min -17
_diffrn_reflns_number 16253
_diffrn_reflns_theta_full 25.35
_diffrn_reflns_theta_max 25.35
_diffrn_reflns_theta_min 2.10
_exptl_absorpt_coefficient_mu 0.441
_exptl_absorpt_correction_T_max 1.016
_exptl_absorpt_correction_T_min 0.848
_exptl_absorpt_correction_type multi-scan
_exptl_absorpt_process_details
;
 ?
;
_exptl_crystal_colour brown-yellow
_exptl_crystal_density_diffrn 1.206
_exptl_crystal_description prism
_exptl_crystal_F_000 1076
_exptl_crystal_size_max 0.2
_exptl_crystal_size_mid 0.14
_exptl_crystal_size_min 0.09
_refine_diff_density_max 0.814
_refine_diff_density_min -0.658
_refine_diff_density_rms 0.202
_refine_ls_extinction_coef 0.025(3)
_refine_ls_extinction_expression Fc^*^=kFc[1+0.001xFc^2^\l^3^/sin(2\q)]^-1/4^
_refine_ls_extinction_method SHELXL
_refine_ls_goodness_of_fit_ref 1.109
_refine_ls_hydrogen_treatment noref
_refine_ls_matrix_type full
_refine_ls_number_parameters 318
_refine_ls_number_reflns 5005
_refine_ls_number_restraints 0
_refine_ls_restrained_S_all 1.109
_refine_ls_R_factor_all 0.1599
_refine_ls_R_factor_gt 0.0850
_refine_ls_shift/su_max 0.000
_refine_ls_shift/su_mean 0.000
_refine_ls_structure_factor_coef Fsqd
_refine_ls_weighting_details 'calc w=1/[\s^2^(Fo^2^)+(0.1282P)^2^+0.0000P] where P=(Fo^2^+2Fc^2^)/3'
_refine_ls_weighting_scheme calc
_refine_ls_wR_factor_gt 0.1931
_refine_ls_wR_factor_ref 0.2504
_reflns_number_gt 2848
_reflns_number_total 5005
_reflns_threshold_expression >2sigma(I)
_cod_data_source_file ja072003isi20070330_093416.cif
_cod_data_source_block general
_cod_original_sg_symbol_H-M 'P 21/n'
_cod_database_code 4109616

loop_
_symmetry_equiv_pos_as_xyz
'x, y, z'
'-x+1/2, y+1/2, -z+1/2'
'-x, -y, -z'
'x-1/2, -y-1/2, z-1/2'

loop_
_atom_site_label
_atom_site_type_symbol
_atom_site_fract_x
_atom_site_fract_y
_atom_site_fract_z
_atom_site_U_iso_or_equiv
_atom_site_adp_type
_atom_site_occupancy
_atom_site_symmetry_multiplicity
_atom_site_calc_flag
_atom_site_refinement_flags
_atom_site_disorder_assembly
_atom_site_disorder_group
Cr1 Cr 0.64397(8) 0.10086(6) 0.75290(6) 0.0498(4) Uani 1 1 d . . .
O1A O 0.7628(8) 0.0446(7) 0.8139(8) 0.056(4) Uiso 0.50 1 d P A 1
O1 O 0.7153(8) 0.0282(5) 0.7892(6) 0.044(2) Uani 0.50 1 d P A 2
O2A O 0.5506(9) 0.0483(8) 0.7123(9) 0.059(4) Uiso 0.45 1 d P A 3
O2 O 0.5123(7) 0.0763(6) 0.6897(5) 0.0423(19) Uani 0.55 1 d P A 4
N1 N 0.6954(3) 0.1795(3) 0.6706(3) 0.0310(9) Uani 1 1 d . A .
N2 N 0.6274(3) 0.1852(2) 0.8462(3) 0.0304(9) Uani 1 1 d . A .
C1 C 0.7217(4) 0.1398(3) 0.5880(3) 0.0295(11) Uani 1 1 d . . .
C2 C 0.6387(3) 0.1299(3) 0.5015(3) 0.0326(11) Uani 1 1 d . A .
C3 C 0.5264(4) 0.1704(4) 0.4861(4) 0.0468(14) Uani 1 1 d . . .
H3 H 0.5237 0.1995 0.5463 0.056 Uiso 1 1 calc R A .
C4 C 0.4337(4) 0.1051(4) 0.4637(5) 0.071(2) Uani 1 1 d . A .
H4A H 0.3646 0.1329 0.4557 0.106 Uiso 1 1 calc R . .
H4B H 0.4439 0.0658 0.5165 0.106 Uiso 1 1 calc R . .
H4C H 0.4348 0.0758 0.4048 0.106 Uiso 1 1 calc R . .
C5 C 0.5083(5) 0.2356(4) 0.4038(5) 0.0685(19) Uani 1 1 d . A .
H5A H 0.4376 0.2609 0.3956 0.103 Uiso 1 1 calc R . .
H5B H 0.5122 0.2085 0.3443 0.103 Uiso 1 1 calc R . .
H5C H 0.5638 0.2780 0.4201 0.103 Uiso 1 1 calc R . .
C6 C 0.6624(4) 0.0830(3) 0.4260(3) 0.0414(13) Uani 1 1 d . . .
H6 H 0.6084 0.0753 0.3686 0.050 Uiso 1 1 calc R A .
C7 C 0.7640(4) 0.0482(3) 0.4348(4) 0.0428(13) Uani 1 1 d . A .
H7 H 0.7775 0.0158 0.3844 0.051 Uiso 1 1 calc R . .
C8 C 0.8459(4) 0.0611(3) 0.5182(4) 0.0389(12) Uani 1 1 d . . .
H8 H 0.9152 0.0391 0.5225 0.047 Uiso 1 1 calc R A .
C9 C 0.8269(4) 0.1064(3) 0.5961(3) 0.0332(11) Uani 1 1 d . A .
C10 C 0.9212(4) 0.1227(3) 0.6854(3) 0.0409(13) Uani 1 1 d . . .
H10 H 0.8931 0.1556 0.7323 0.049 Uiso 1 1 calc R A .
C11 C 0.9700(5) 0.0423(4) 0.7346(5) 0.072(2) Uani 1 1 d . A .
H11A H 1.0288 0.0555 0.7900 0.108 Uiso 1 1 calc R . .
H11B H 0.9973 0.0090 0.6894 0.108 Uiso 1 1 calc R . .
H11C H 0.9147 0.0114 0.7555 0.108 Uiso 1 1 calc R . .
C12 C 1.0111(4) 0.1740(4) 0.6564(4) 0.0569(16) Uani 1 1 d . A .
H12A H 1.0697 0.1843 0.7131 0.085 Uiso 1 1 calc R . .
H12B H 0.9814 0.2265 0.6288 0.085 Uiso 1 1 calc R . .
H12C H 1.0386 0.1432 0.6094 0.085 Uiso 1 1 calc R . .
C13 C 0.7492(5) 0.3149(3) 0.6153(4) 0.0463(13) Uani 1 1 d . A .
H13A H 0.7626 0.2799 0.5644 0.069 Uiso 1 1 calc R . .
H13B H 0.8161 0.3418 0.6487 0.069 Uiso 1 1 calc R . .
H13C H 0.6958 0.3567 0.5876 0.069 Uiso 1 1 calc R . .
C14 C 0.7075(3) 0.2624(3) 0.6857(3) 0.0309(11) Uani 1 1 d . . .
C15 C 0.6824(4) 0.3030(3) 0.7641(3) 0.0348(12) Uani 1 1 d . A .
H15 H 0.6916 0.3609 0.7663 0.042 Uiso 1 1 calc R . .
C16 C 0.6450(4) 0.2675(3) 0.8403(3) 0.0310(11) Uani 1 1 d . . .
C17 C 0.6237(4) 0.3256(3) 0.9165(4) 0.0441(13) Uani 1 1 d . A .
H17A H 0.5978 0.2939 0.9639 0.066 Uiso 1 1 calc R . .
H17B H 0.5694 0.3661 0.8865 0.066 Uiso 1 1 calc R . .
H17C H 0.6902 0.3540 0.9480 0.066 Uiso 1 1 calc R . .
C18 C 0.5898(4) 0.1529(3) 0.9272(3) 0.0312(11) Uani 1 1 d . . .
C19 C 0.6669(4) 0.1278(3) 1.0126(3) 0.0351(12) Uani 1 1 d . A .
C20 C 0.7900(4) 0.1338(4) 1.0226(4) 0.0515(15) Uani 1 1 d . . .
H20 H 0.8017 0.1596 0.9633 0.062 Uiso 1 1 calc R A .
C21 C 0.8468(5) 0.1879(5) 1.1092(5) 0.081(2) Uani 1 1 d . A .
H21A H 0.9237 0.1906 1.1128 0.121 Uiso 1 1 calc R . .
H21B H 0.8359 0.1637 1.1681 0.121 Uiso 1 1 calc R . .
H21C H 0.8164 0.2434 1.1012 0.121 Uiso 1 1 calc R . .
C22 C 0.8414(5) 0.0456(5) 1.0328(5) 0.078(2) Uani 1 1 d . A .
H22A H 0.9186 0.0502 1.0382 0.117 Uiso 1 1 calc R . .
H22B H 0.8080 0.0127 0.9766 0.117 Uiso 1 1 calc R . .
H22C H 0.8297 0.0190 1.0901 0.117 Uiso 1 1 calc R . .
C23 C 0.6276(4) 0.0964(3) 1.0893(4) 0.0440(13) Uani 1 1 d . . .
H23 H 0.6770 0.0811 1.1471 0.053 Uiso 1 1 calc R A .
C24 C 0.5181(4) 0.0876(3) 1.0809(4) 0.0439(13) Uani 1 1 d . A .
H24 H 0.4938 0.0655 1.1324 0.053 Uiso 1 1 calc R . .
C25 C 0.4435(4) 0.1111(3) 0.9974(4) 0.0404(13) Uani 1 1 d . . .
H25 H 0.3693 0.1040 0.9926 0.049 Uiso 1 1 calc R A .
C26 C 0.4769(4) 0.1455(3) 0.9195(3) 0.0344(12) Uani 1 1 d . A .
C27 C 0.3912(4) 0.1760(3) 0.8291(4) 0.0409(13) Uani 1 1 d . . .
H27 H 0.4296 0.1996 0.7831 0.049 Uiso 1 1 calc R A .
C28 C 0.3199(5) 0.2447(4) 0.8567(5) 0.0623(17) Uani 1 1 d . A .
H28A H 0.2671 0.2633 0.7995 0.094 Uiso 1 1 calc R . .
H28B H 0.3652 0.2911 0.8853 0.094 Uiso 1 1 calc R . .
H28C H 0.2827 0.2228 0.9028 0.094 Uiso 1 1 calc R . .
C29 C 0.3191(5) 0.1037(4) 0.7790(4) 0.0591(16) Uani 1 1 d . A .
H29A H 0.3641 0.0610 0.7613 0.089 Uiso 1 1 calc R . .
H29B H 0.2681 0.1242 0.7216 0.089 Uiso 1 1 calc R . .
H29C H 0.2797 0.0806 0.8228 0.089 Uiso 1 1 calc R . .

loop_
_atom_site_aniso_label
_atom_site_aniso_U_11
_atom_site_aniso_U_22
_atom_site_aniso_U_33
_atom_site_aniso_U_23
_atom_site_aniso_U_13
_atom_site_aniso_U_12
Cr1 0.0853(8) 0.0343(6) 0.0430(6) -0.0055(4) 0.0410(5) -0.0101(5)
O1 0.072(7) 0.024(5) 0.039(5) 0.001(3) 0.022(5) 0.008(5)
O2 0.043(5) 0.054(5) 0.035(4) -0.020(4) 0.020(4) -0.025(4)
N1 0.033(2) 0.038(3) 0.025(2) 0.0017(18) 0.0130(16) 0.0030(19)
N2 0.035(2) 0.035(2) 0.024(2) -0.0008(18) 0.0118(16) -0.0041(19)
C1 0.035(3) 0.030(3) 0.026(2) -0.001(2) 0.015(2) -0.004(2)
C2 0.033(3) 0.038(3) 0.030(3) 0.000(2) 0.012(2) -0.002(2)
C3 0.041(3) 0.059(4) 0.040(3) 0.002(3) 0.009(2) 0.007(3)
C4 0.031(3) 0.087(5) 0.092(5) -0.005(4) 0.011(3) 0.000(3)
C5 0.058(4) 0.083(5) 0.061(4) 0.025(4) 0.007(3) 0.026(4)
C6 0.043(3) 0.053(4) 0.027(3) -0.008(2) 0.008(2) -0.007(3)
C7 0.051(3) 0.043(3) 0.040(3) -0.015(3) 0.021(3) -0.007(3)
C8 0.035(3) 0.039(3) 0.044(3) -0.003(2) 0.012(2) 0.007(2)
C9 0.038(3) 0.036(3) 0.028(2) 0.004(2) 0.012(2) 0.002(2)
C10 0.037(3) 0.056(4) 0.028(3) -0.003(2) 0.004(2) 0.003(3)
C11 0.061(4) 0.081(5) 0.060(4) 0.020(4) -0.009(3) 0.006(4)
C12 0.039(3) 0.068(4) 0.061(4) -0.004(3) 0.010(3) -0.008(3)
C13 0.062(3) 0.042(3) 0.043(3) 0.003(3) 0.029(3) 0.000(3)
C14 0.032(2) 0.033(3) 0.028(2) 0.000(2) 0.008(2) -0.003(2)
C15 0.041(3) 0.028(3) 0.036(3) -0.002(2) 0.011(2) -0.003(2)
C16 0.034(2) 0.033(3) 0.027(2) -0.004(2) 0.010(2) 0.000(2)
C17 0.059(3) 0.040(3) 0.039(3) -0.009(2) 0.022(3) -0.005(3)
C18 0.044(3) 0.029(3) 0.022(2) -0.003(2) 0.012(2) -0.003(2)
C19 0.042(3) 0.034(3) 0.032(3) -0.002(2) 0.013(2) -0.004(2)
C20 0.038(3) 0.076(4) 0.036(3) 0.013(3) 0.002(2) -0.002(3)
C21 0.071(4) 0.111(6) 0.052(4) -0.006(4) 0.000(3) -0.035(4)
C22 0.058(4) 0.091(6) 0.083(5) 0.024(4) 0.016(4) 0.016(4)
C23 0.059(3) 0.044(3) 0.029(3) 0.001(2) 0.012(2) 0.001(3)
C24 0.061(4) 0.042(3) 0.037(3) 0.002(2) 0.029(3) -0.003(3)
C25 0.043(3) 0.043(3) 0.043(3) -0.001(3) 0.028(2) -0.001(2)
C26 0.041(3) 0.034(3) 0.030(3) -0.005(2) 0.013(2) 0.003(2)
C27 0.037(3) 0.046(3) 0.041(3) 0.000(3) 0.012(2) 0.002(3)
C28 0.061(4) 0.068(4) 0.061(4) -0.002(3) 0.020(3) 0.022(3)
C29 0.048(3) 0.060(4) 0.059(4) -0.005(3) -0.006(3) -0.001(3)

loop_
_atom_type_symbol
_atom_type_description
_atom_type_scat_dispersion_real
_atom_type_scat_dispersion_imag
_atom_type_scat_source
C C 0.0033 0.0016 'International Tables Vol C Tables 4.2.6.8 and 6.1.1.4'
H H 0.0000 0.0000 'International Tables Vol C Tables 4.2.6.8 and 6.1.1.4'
Cr Cr 0.3209 0.6236 'International Tables Vol C Tables 4.2.6.8 and 6.1.1.4'
N N 0.0061 0.0033 'International Tables Vol C Tables 4.2.6.8 and 6.1.1.4'
O O 0.0106 0.0060 'International Tables Vol C Tables 4.2.6.8 and 6.1.1.4'

loop_
_geom_angle_atom_site_label_1
_geom_angle_atom_site_label_2
_geom_angle_atom_site_label_3
_geom_angle
O2A Cr1 O1 92.8(6)
O2A Cr1 O2 22.5(5)
O1 Cr1 O2 115.3(5)
O2A Cr1 O1A 114.0(6)
O1 Cr1 O1A 21.2(5)
O2 Cr1 O1A 136.5(5)
O2A Cr1 N1 120.0(5)
O1 Cr1 N1 116.8(3)
O2 Cr1 N1 105.0(3)
O1A Cr1 N1 104.6(4)
O2A Cr1 N2 117.4(5)
O1 Cr1 N2 117.8(3)
O2 Cr1 N2 105.0(3)
O1A Cr1 N2 103.9(4)
N1 Cr1 N2 94.13(16)
C14 N1 C1 121.4(4)
C14 N1 Cr1 125.8(3)
C1 N1 Cr1 112.7(3)
C16 N2 C18 119.5(4)
C16 N2 Cr1 126.3(3)
C18 N2 Cr1 114.2(3)
C9 C1 C2 120.6(4)
C9 C1 N1 120.2(4)
C2 C1 N1 119.0(4)
C6 C2 C1 118.2(4)
C6 C2 C3 119.1(4)
C1 C2 C3 122.7(4)
C2 C3 C5 110.7(4)
C2 C3 C4 112.0(5)
C5 C3 C4 109.8(5)
C2 C3 H3 108.1
C5 C3 H3 108.1
C4 C3 H3 108.1
C3 C4 H4A 109.5
C3 C4 H4B 109.5
H4A C4 H4B 109.5
C3 C4 H4C 109.5
H4A C4 H4C 109.5
H4B C4 H4C 109.5
C3 C5 H5A 109.5
C3 C5 H5B 109.5
H5A C5 H5B 109.5
C3 C5 H5C 109.5
H5A C5 H5C 109.5
H5B C5 H5C 109.5
C7 C6 C2 121.3(4)
C7 C6 H6 119.3
C2 C6 H6 119.3
C6 C7 C8 120.0(5)
C6 C7 H7 120.0
C8 C7 H7 120.0
C7 C8 C9 121.2(4)
C7 C8 H8 119.4
C9 C8 H8 119.4
C8 C9 C1 118.6(4)
C8 C9 C10 119.6(4)
C1 C9 C10 121.7(4)
C11 C10 C9 112.3(5)
C11 C10 C12 109.3(5)
C9 C10 C12 110.1(4)
C11 C10 H10 108.3
C9 C10 H10 108.3
C12 C10 H10 108.3
C10 C11 H11A 109.5
C10 C11 H11B 109.5
H11A C11 H11B 109.5
C10 C11 H11C 109.5
H11A C11 H11C 109.5
H11B C11 H11C 109.5
C10 C12 H12A 109.5
C10 C12 H12B 109.5
H12A C12 H12B 109.5
C10 C12 H12C 109.5
H12A C12 H12C 109.5
H12B C12 H12C 109.5
C14 C13 H13A 109.5
C14 C13 H13B 109.5
H13A C13 H13B 109.5
C14 C13 H13C 109.5
H13A C13 H13C 109.5
H13B C13 H13C 109.5
N1 C14 C15 123.2(4)
N1 C14 C13 119.4(4)
C15 C14 C13 117.5(4)
C14 C15 C16 128.0(5)
C14 C15 H15 116.0
C16 C15 H15 116.0
N2 C16 C15 122.6(4)
N2 C16 C17 119.9(4)
C15 C16 C17 117.5(4)
C16 C17 H17A 109.5
C16 C17 H17B 109.5
H17A C17 H17B 109.5
C16 C17 H17C 109.5
H17A C17 H17C 109.5
H17B C17 H17C 109.5
C26 C18 C19 120.7(4)
C26 C18 N2 119.8(4)
C19 C18 N2 119.5(4)
C23 C19 C18 117.9(4)
C23 C19 C20 120.1(4)
C18 C19 C20 122.0(4)
C21 C20 C19 111.9(5)
C21 C20 C22 109.8(5)
C19 C20 C22 110.2(5)
C21 C20 H20 108.3
C19 C20 H20 108.3
C22 C20 H20 108.3
C20 C21 H21A 109.5
C20 C21 H21B 109.5
H21A C21 H21B 109.5
C20 C21 H21C 109.5
H21A C21 H21C 109.5
H21B C21 H21C 109.5
C20 C22 H22A 109.5
C20 C22 H22B 109.5
H22A C22 H22B 109.5
C20 C22 H22C 109.5
H22A C22 H22C 109.5
H22B C22 H22C 109.5
C24 C23 C19 121.2(5)
C24 C23 H23 119.4
C19 C23 H23 119.4
C23 C24 C25 120.7(5)
C23 C24 H24 119.7
C25 C24 H24 119.7
C24 C25 C26 121.1(5)
C24 C25 H25 119.4
C26 C25 H25 119.4
C25 C26 C18 118.3(4)
C25 C26 C27 119.9(4)
C18 C26 C27 121.8(4)
C29 C27 C28 109.8(4)
C29 C27 C26 111.3(4)
C28 C27 C26 110.5(4)
C29 C27 H27 108.4
C28 C27 H27 108.4
C26 C27 H27 108.4
C27 C28 H28A 109.5
C27 C28 H28B 109.5
H28A C28 H28B 109.5
C27 C28 H28C 109.5
H28A C28 H28C 109.5
H28B C28 H28C 109.5
C27 C29 H29A 109.5
C27 C29 H29B 109.5
H29A C29 H29B 109.5
C27 C29 H29C 109.5
H29A C29 H29C 109.5
H29B C29 H29C 109.5

loop_
_geom_bond_atom_site_label_1
_geom_bond_atom_site_label_2
_geom_bond_distance
Cr1 O2A 1.444(13)
Cr1 O1 1.478(8)
Cr1 O2 1.725(8)
Cr1 O1A 1.776(10)
Cr1 N1 1.932(4)
Cr1 N2 1.934(4)
N1 C14 1.340(6)
N1 C1 1.441(5)
N2 C16 1.337(6)
N2 C18 1.442(6)
C1 C9 1.409(7)
C1 C2 1.408(6)
C2 C6 1.399(7)
C2 C3 1.522(7)
C3 C5 1.536(8)
C3 C4 1.539(8)
C3 H3 0.9800
C4 H4A 0.9600
C4 H4B 0.9600
C4 H4C 0.9600
C5 H5A 0.9600
C5 H5B 0.9600
C5 H5C 0.9600
C6 C7 1.374(7)
C6 H6 0.9300
C7 C8 1.379(7)
C7 H7 0.9300
C8 C9 1.389(7)
C8 H8 0.9300
C9 C10 1.529(6)
C10 C11 1.515(8)
C10 C12 1.536(7)
C10 H10 0.9800
C11 H11A 0.9600
C11 H11B 0.9600
C11 H11C 0.9600
C12 H12A 0.9600
C12 H12B 0.9600
C12 H12C 0.9600
C13 C14 1.496(7)
C13 H13A 0.9600
C13 H13B 0.9600
C13 H13C 0.9600
C14 C15 1.390(6)
C15 C16 1.403(6)
C15 H15 0.9300
C16 C17 1.499(6)
C17 H17A 0.9600
C17 H17B 0.9600
C17 H17C 0.9600
C18 C26 1.406(6)
C18 C19 1.409(6)
C19 C23 1.396(7)
C19 C20 1.527(7)
C20 C21 1.525(8)
C20 C22 1.541(9)
C20 H20 0.9800
C21 H21A 0.9600
C21 H21B 0.9600
C21 H21C 0.9600
C22 H22A 0.9600
C22 H22B 0.9600
C22 H22C 0.9600
C23 C24 1.365(7)
C23 H23 0.9300
C24 C25 1.368(7)
C24 H24 0.9300
C25 C26 1.389(7)
C25 H25 0.9300
C26 C27 1.535(7)
C27 C29 1.529(7)
C27 C28 1.529(7)
C27 H27 0.9800
C28 H28A 0.9600
C28 H28B 0.9600
C28 H28C 0.9600
C29 H29A 0.9600
C29 H29B 0.9600
C29 H29C 0.9600
